data_7225542
loop_
_publ_author_name
'Sekine, Akiko'
'Ina, Sayaka'
'Johmoto, Kohei'
'Uekusa, Hidehiro'

_publ_section_title
;
 Control of the photochromic behavior of cobaloxime complexes with
 salicylidene-3-aminopyridine and 2-cyanoethyl groups by dual
 photoisomerization
;
_journal_issue 38
_journal_name_full CrystEngComm
_journal_page_first 7330
_journal_paper_doi 10.1039/C6CE01005A
_journal_volume 18
_journal_year 2016
_chemical_formula_moiety 'C31 H44 Co N7 O5 , C H4 O'
_chemical_formula_sum 'C32 H48 Co N7 O6'
_chemical_formula_weight 685.70
_space_group_IT_number 14
_symmetry_cell_setting monoclinic
_symmetry_Int_Tables_number 14
_symmetry_space_group_name_Hall '-P 2yn'
_symmetry_space_group_name_H-M 'P 1 21/n 1'
_atom_sites_solution_hydrogens geom
_atom_sites_solution_primary direct
_atom_sites_solution_secondary difmap
_audit_creation_method SHELXL-97
_audit_update_record
;
2016-04-23 deposited with the CCDC.
2016-06-10 downloaded from the CCDC.
;
_cell_angle_alpha 90.00
_cell_angle_beta 96.9100(10)
_cell_angle_gamma 90.00
_cell_formula_units_Z 4
_cell_length_a 9.2160(3)
_cell_length_b 26.7430(10)
_cell_length_c 13.9320(5)
_cell_measurement_reflns_used 51146
_cell_measurement_temperature 173(2)
_cell_measurement_theta_max 27.48
_cell_measurement_theta_min 3.04
_cell_volume 3408.8(2)
_computing_cell_refinement RAPID-AUTO
_computing_data_collection RAPID-AUTO
_computing_data_reduction RAPID-AUTO
_computing_structure_refinement 'SHELXL-97 (Sheldrick, 1997)'
_computing_structure_solution SIR-2004
_diffrn_ambient_pressure 101.3
_diffrn_ambient_temperature 173(2)
_diffrn_detector_area_resol_mean 10.0
_diffrn_measured_fraction_theta_full 0.998
_diffrn_measured_fraction_theta_max 0.998
_diffrn_measurement_device_type 'RIGAKU R-AXIS RAPID'
_diffrn_measurement_method \w-scan
_diffrn_radiation_monochromator graphite
_diffrn_radiation_probe x-ray
_diffrn_radiation_type MoK\a
_diffrn_radiation_wavelength 0.71073
_diffrn_reflns_av_R_equivalents 0.0988
_diffrn_reflns_av_sigmaI/netI 0.0622
_diffrn_reflns_limit_h_max 11
_diffrn_reflns_limit_h_min -11
_diffrn_reflns_limit_k_max 34
_diffrn_reflns_limit_k_min -34
_diffrn_reflns_limit_l_max 17
_diffrn_reflns_limit_l_min -18
_diffrn_reflns_number 51146
_diffrn_reflns_theta_full 27.48
_diffrn_reflns_theta_max 27.48
_diffrn_reflns_theta_min 3.04
_diffrn_source 'rotating anode x-ray'
_diffrn_source_type rigaku
_exptl_absorpt_coefficient_mu 0.556
_exptl_absorpt_correction_T_max 0.9674
_exptl_absorpt_correction_T_min 0.6530
_exptl_absorpt_correction_type multi-scan
_exptl_absorpt_process_details abscore,T.Higashi,RIGAKU
_exptl_crystal_colour yellow
_exptl_crystal_density_diffrn 1.336
_exptl_crystal_density_method 'not measured'
_exptl_crystal_description block
_exptl_crystal_F_000 1456
_exptl_crystal_recrystallization_method evaporation
_exptl_crystal_size_max 0.09
_exptl_crystal_size_mid 0.08
_exptl_crystal_size_min 0.06
_refine_diff_density_max 1.035
_refine_diff_density_min -0.740
_refine_diff_density_rms 0.090
_refine_ls_extinction_method none
_refine_ls_goodness_of_fit_ref 1.069
_refine_ls_hydrogen_treatment constr
_refine_ls_matrix_type full
_refine_ls_number_parameters 433
_refine_ls_number_reflns 7797
_refine_ls_number_restraints 2
_refine_ls_restrained_S_all 1.069
_refine_ls_R_factor_all 0.1208
_refine_ls_R_factor_gt 0.0854
_refine_ls_shift/su_max 0.000
_refine_ls_shift/su_mean 0.000
_refine_ls_structure_factor_coef Fsqd
_refine_ls_weighting_details 'calc w=1/[\s^2^(Fo^2^)+(0.0506P)^2^+14.3441P] where P=(Fo^2^+2Fc^2^)/3'
_refine_ls_weighting_scheme calc
_refine_ls_wR_factor_gt 0.1948
_refine_ls_wR_factor_ref 0.2107
_reflns_number_gt 5255
_reflns_number_total 7797
_reflns_threshold_expression >2sigma(I)
_cod_data_source_file c6ce01005a1.cif
_cod_data_source_block shelx
_cod_depositor_comments 'Adding full bibliography for 7225542--7225549.cif.'
_cod_original_sg_symbol_H-M 'P 21/n'
_cod_database_code 7225542

loop_
_symmetry_equiv_pos_as_xyz
'x, y, z'
'-x+1/2, y+1/2, -z+1/2'
'-x, -y, -z'
'x-1/2, -y-1/2, z-1/2'

loop_
_atom_site_label
_atom_site_type_symbol
_atom_site_fract_x
_atom_site_fract_y
_atom_site_fract_z
_atom_site_U_iso_or_equiv
_atom_site_adp_type
_atom_site_occupancy
_atom_site_symmetry_multiplicity
_atom_site_calc_flag
_atom_site_refinement_flags
_atom_site_disorder_assembly
_atom_site_disorder_group
C1 C 0.2894(7) -0.0169(3) 0.2252(5) 0.0626(18) Uani 1 1 d . . .
C2 C 0.3212(6) 0.0305(2) 0.2765(5) 0.0594(17) Uani 1 1 d . . .
H2A H 0.3019 0.0267 0.3445 0.071 Uiso 1 1 calc R . .
H2B H 0.2553 0.0568 0.2462 0.071 Uiso 1 1 calc R . .
C3 C 0.4776(6) 0.04635(19) 0.2742(4) 0.0425(12) Uani 1 1 d . . .
H3A H 0.4945 0.0493 0.2056 0.051 Uiso 1 1 calc R . .
H3B H 0.5411 0.0190 0.3029 0.051 Uiso 1 1 calc R . .
C4 C 0.4031(6) 0.09062(18) 0.4995(4) 0.0367(11) Uani 1 1 d . . .
C5 C 0.3707(7) 0.0726(2) 0.5956(4) 0.0501(14) Uani 1 1 d . . .
H5A H 0.3065 0.0433 0.5870 0.075 Uiso 1 1 calc R . .
H5B H 0.3220 0.0991 0.6281 0.075 Uiso 1 1 calc R . .
H5C H 0.4621 0.0634 0.6350 0.075 Uiso 1 1 calc R . .
C6 C 0.3027(5) 0.12138(19) 0.4349(4) 0.0380(11) Uani 1 1 d . . .
C7 C 0.1572(6) 0.1388(2) 0.4600(4) 0.0478(14) Uani 1 1 d . . .
H7A H 0.1276 0.1690 0.4231 0.072 Uiso 1 1 calc R . .
H7B H 0.1646 0.1461 0.5293 0.072 Uiso 1 1 calc R . .
H7C H 0.0842 0.1125 0.4440 0.072 Uiso 1 1 calc R . .
C8 C 0.7912(5) 0.1016(2) 0.2493(4) 0.0401(12) Uani 1 1 d . . .
C9 C 0.9414(6) 0.0890(2) 0.2285(5) 0.0545(16) Uani 1 1 d . . .
H9A H 1.0051 0.1182 0.2421 0.082 Uiso 1 1 calc R . .
H9B H 0.9390 0.0797 0.1603 0.082 Uiso 1 1 calc R . .
H9C H 0.9792 0.0610 0.2693 0.082 Uiso 1 1 calc R . .
C10 C 0.6866(6) 0.1310(2) 0.1845(4) 0.0413(12) Uani 1 1 d . . .
C11 C 0.7160(7) 0.1485(2) 0.0869(4) 0.0513(14) Uani 1 1 d . . .
H11A H 0.7167 0.1197 0.0433 0.077 Uiso 1 1 calc R . .
H11B H 0.8112 0.1652 0.0922 0.077 Uiso 1 1 calc R . .
H11C H 0.6395 0.1719 0.0610 0.077 Uiso 1 1 calc R . .
C16 C 0.5724(5) 0.21936(18) 0.3910(4) 0.0368(11) Uani 1 1 d . . .
H16 H 0.4903 0.2224 0.3432 0.044 Uiso 1 1 calc R . .
C15 C 0.6301(6) 0.26220(19) 0.4369(4) 0.0381(11) Uani 1 1 d . . .
H15 H 0.5873 0.2939 0.4208 0.046 Uiso 1 1 calc R . .
C14 C 0.7492(5) 0.25864(19) 0.5057(4) 0.0367(11) Uani 1 1 d . . .
H14 H 0.7918 0.2877 0.5365 0.044 Uiso 1 1 calc R . .
C13 C 0.8063(5) 0.21140(18) 0.5296(3) 0.0333(10) Uani 1 1 d . . .
C12 C 0.7448(5) 0.17026(19) 0.4797(4) 0.0346(10) Uani 1 1 d . . .
H12 H 0.7867 0.1383 0.4941 0.042 Uiso 1 1 calc R . .
C17 C 0.9450(5) 0.17061(19) 0.6600(4) 0.0367(11) Uani 1 1 d . . .
H17 H 0.8647 0.1487 0.6636 0.044 Uiso 1 1 calc R . .
C18 C 1.0800(5) 0.16246(18) 0.7239(3) 0.0345(10) Uani 1 1 d . . .
C23 C 1.0869(5) 0.12290(18) 0.7910(4) 0.0348(11) Uani 1 1 d . . .
H23 H 1.0023 0.1031 0.7956 0.042 Uiso 1 1 calc R . .
C22 C 1.2157(5) 0.11222(18) 0.8509(3) 0.0352(10) Uani 1 1 d . A .
C21 C 1.3377(5) 0.14223(19) 0.8391(4) 0.0360(11) Uani 1 1 d . . .
H21 H 1.4272 0.1345 0.8775 0.043 Uiso 1 1 calc R . .
C20 C 1.3375(5) 0.18219(18) 0.7761(4) 0.0341(10) Uani 1 1 d . . .
C19 C 1.2056(5) 0.19225(18) 0.7168(3) 0.0334(10) Uani 1 1 d . . .
C28 C 1.2221(6) 0.06946(19) 0.9237(4) 0.0393(11) Uani 1 1 d . . .
C24 C 1.4760(5) 0.2134(2) 0.7669(4) 0.0398(12) Uani 1 1 d . . .
C25 C 1.4480(6) 0.2689(2) 0.7862(5) 0.0487(14) Uani 1 1 d . . .
H25A H 1.3696 0.2813 0.7384 0.073 Uiso 1 1 calc R . .
H25B H 1.5374 0.2880 0.7813 0.073 Uiso 1 1 calc R . .
H25C H 1.4191 0.2727 0.8512 0.073 Uiso 1 1 calc R . .
C26 C 1.6046(6) 0.1975(3) 0.8411(6) 0.069(2) Uani 1 1 d . . .
H26A H 1.5756 0.1997 0.9063 0.104 Uiso 1 1 calc R . .
H26B H 1.6880 0.2196 0.8361 0.104 Uiso 1 1 calc R . .
H26C H 1.6321 0.1629 0.8281 0.104 Uiso 1 1 calc R . .
C27 C 1.5195(7) 0.2068(3) 0.6645(5) 0.069(2) Uani 1 1 d . . .
H27A H 1.5438 0.1716 0.6544 0.104 Uiso 1 1 calc R . .
H27B H 1.6048 0.2277 0.6572 0.104 Uiso 1 1 calc R . .
H27C H 1.4378 0.2167 0.6168 0.104 Uiso 1 1 calc R . .
N1 N 0.2676(8) -0.0533(2) 0.1850(5) 0.087(2) Uani 1 1 d . . .
N2 N 0.5231(4) 0.08070(15) 0.4618(3) 0.0357(9) Uani 1 1 d . . .
N3 N 0.3533(4) 0.13192(15) 0.3541(3) 0.0344(9) Uani 1 1 d . . .
N4 N 0.7368(4) 0.08801(15) 0.3281(3) 0.0389(10) Uani 1 1 d . . .
N5 N 0.5635(5) 0.13876(15) 0.2193(3) 0.0366(9) Uani 1 1 d . . .
N6 N 0.6287(4) 0.17368(14) 0.4118(3) 0.0313(8) Uani 1 1 d . . .
N7 N 0.9321(4) 0.20676(16) 0.5990(3) 0.0358(9) Uani 1 1 d . . .
O1 O 0.6280(4) 0.05190(13) 0.5140(3) 0.0455(9) Uani 1 1 d . . .
H1 H 0.6991 0.0481 0.4822 0.068 Uiso 1 1 calc R . .
O2 O 0.2742(4) 0.15976(13) 0.2858(3) 0.0416(8) Uani 1 1 d . . .
O3 O 0.8132(4) 0.06019(14) 0.3962(3) 0.0465(9) Uani 1 1 d . . .
O4 O 0.4535(4) 0.16467(14) 0.1681(3) 0.0461(9) Uani 1 1 d . . .
H4 H 0.3821 0.1664 0.2002 0.069 Uiso 1 1 calc R . .
O5 O 1.1988(4) 0.23119(14) 0.6545(3) 0.0445(9) Uani 1 1 d . . .
H5 H 1.1140 0.2332 0.6249 0.067 Uiso 1 1 calc R . .
Co1 Co 0.54532(7) 0.11026(2) 0.34132(5) 0.03234(19) Uani 1 1 d . . .
C29A C 1.1187(9) 0.0812(3) 0.9993(6) 0.062(2) Uani 0.820(8) 1 d P A 1
H29A H 1.1219 0.0538 1.0463 0.094 Uiso 0.820(8) 1 calc PR A 1
H29B H 1.0188 0.0850 0.9671 0.094 Uiso 0.820(8) 1 calc PR A 1
H29C H 1.1495 0.1124 1.0329 0.094 Uiso 0.820(8) 1 calc PR A 1
C30A C 1.1794(11) 0.0207(3) 0.8726(6) 0.065(3) Uani 0.820(8) 1 d P A 1
H30A H 1.1915 -0.0069 0.9193 0.098 Uiso 0.820(8) 1 calc PR A 1
H30B H 1.2420 0.0149 0.8216 0.098 Uiso 0.820(8) 1 calc PR A 1
H30C H 1.0771 0.0224 0.8439 0.098 Uiso 0.820(8) 1 calc PR A 1
C31A C 1.3764(9) 0.0627(3) 0.9812(6) 0.059(2) Uani 0.820(8) 1 d P A 1
H31A H 1.3978 0.0912 1.0249 0.088 Uiso 0.820(8) 1 calc PR A 1
H31B H 1.4499 0.0610 0.9360 0.088 Uiso 0.820(8) 1 calc PR A 1
H31C H 1.3787 0.0318 1.0189 0.088 Uiso 0.820(8) 1 calc PR A 1
C29B C 1.059(3) 0.0433(12) 0.926(2) 0.042(8) Uiso 0.180(8) 1 d P A 2
H29D H 1.0653 0.0175 0.9759 0.064 Uiso 0.180(8) 1 calc PR A 2
H29E H 1.0273 0.0280 0.8626 0.064 Uiso 0.180(8) 1 calc PR A 2
H29F H 0.9884 0.0688 0.9396 0.064 Uiso 0.180(8) 1 calc PR A 2
C30B C 1.316(4) 0.0264(12) 0.887(2) 0.047(8) Uiso 0.180(8) 1 d P A 2
H30D H 1.4178 0.0374 0.8888 0.071 Uiso 0.180(8) 1 calc PR A 2
H30E H 1.2778 0.0179 0.8198 0.071 Uiso 0.180(8) 1 calc PR A 2
H30F H 1.3111 -0.0031 0.9277 0.071 Uiso 0.180(8) 1 calc PR A 2
C31B C 1.283(4) 0.0874(12) 1.022(2) 0.048(8) Uiso 0.180(8) 1 d P A 2
H31D H 1.3220 0.1213 1.0166 0.071 Uiso 0.180(8) 1 calc PR A 2
H31E H 1.3623 0.0650 1.0484 0.071 Uiso 0.180(8) 1 calc PR A 2
H31F H 1.2062 0.0877 1.0642 0.071 Uiso 0.180(8) 1 calc PR A 2
O10 O 0.0843(19) 0.0145(6) 0.4290(12) 0.303(8) Uiso 1 1 d D . .
H10 H 0.0215 0.0371 0.4175 0.454 Uiso 1 1 calc RD . .
C50 C 0.0282(19) -0.0308(6) 0.3890(13) 0.204(7) Uiso 1 1 d D . .
H50A H 0.1070 -0.0499 0.3650 0.306 Uiso 1 1 calc R . .
H50B H -0.0481 -0.0237 0.3355 0.306 Uiso 1 1 calc R . .
H50C H -0.0135 -0.0502 0.4387 0.306 Uiso 1 1 calc R . .

loop_
_atom_site_aniso_label
_atom_site_aniso_U_11
_atom_site_aniso_U_22
_atom_site_aniso_U_33
_atom_site_aniso_U_23
_atom_site_aniso_U_13
_atom_site_aniso_U_12
C1 0.048(4) 0.054(4) 0.084(5) -0.012(4) -0.002(3) -0.015(3)
C2 0.043(3) 0.053(4) 0.081(5) -0.023(3) 0.005(3) -0.011(3)
C3 0.039(3) 0.035(3) 0.052(3) -0.004(2) 0.002(2) -0.002(2)
C4 0.038(3) 0.033(2) 0.039(3) 0.001(2) 0.005(2) -0.006(2)
C5 0.058(4) 0.042(3) 0.050(3) 0.006(3) 0.005(3) -0.002(3)
C6 0.032(2) 0.036(3) 0.046(3) 0.001(2) 0.005(2) 0.001(2)
C7 0.037(3) 0.062(4) 0.046(3) 0.006(3) 0.012(2) 0.009(3)
C8 0.033(3) 0.045(3) 0.043(3) -0.013(2) 0.010(2) -0.006(2)
C9 0.037(3) 0.060(4) 0.069(4) -0.019(3) 0.015(3) 0.001(3)
C10 0.044(3) 0.041(3) 0.039(3) -0.006(2) 0.007(2) -0.006(2)
C11 0.058(4) 0.061(4) 0.037(3) -0.002(3) 0.016(3) -0.007(3)
C16 0.033(3) 0.036(3) 0.040(3) 0.004(2) 0.002(2) 0.001(2)
C15 0.039(3) 0.035(3) 0.040(3) 0.003(2) 0.007(2) 0.000(2)
C14 0.040(3) 0.034(3) 0.036(3) -0.002(2) 0.005(2) -0.005(2)
C13 0.029(2) 0.038(3) 0.033(2) -0.001(2) 0.0038(19) -0.003(2)
C12 0.028(2) 0.036(3) 0.040(3) 0.002(2) 0.004(2) 0.000(2)
C17 0.033(2) 0.038(3) 0.038(3) -0.008(2) 0.002(2) -0.004(2)
C18 0.035(2) 0.035(3) 0.034(2) -0.005(2) 0.002(2) -0.001(2)
C23 0.032(2) 0.036(3) 0.036(3) -0.004(2) 0.005(2) -0.005(2)
C22 0.039(3) 0.032(2) 0.035(2) -0.002(2) 0.006(2) 0.001(2)
C21 0.030(2) 0.041(3) 0.037(3) -0.004(2) 0.005(2) 0.004(2)
C20 0.031(2) 0.036(3) 0.036(3) 0.000(2) 0.008(2) 0.000(2)
C19 0.033(2) 0.035(3) 0.033(2) 0.000(2) 0.005(2) -0.001(2)
C28 0.040(3) 0.038(3) 0.041(3) 0.002(2) 0.008(2) -0.004(2)
C24 0.034(3) 0.047(3) 0.038(3) 0.002(2) 0.005(2) -0.005(2)
C25 0.038(3) 0.047(3) 0.062(4) -0.002(3) 0.008(3) -0.014(2)
C26 0.034(3) 0.077(5) 0.094(5) 0.029(4) -0.008(3) -0.012(3)
C27 0.057(4) 0.090(5) 0.067(4) -0.012(4) 0.036(3) -0.017(4)
N1 0.084(5) 0.064(4) 0.109(5) -0.027(4) -0.001(4) -0.024(3)
N2 0.035(2) 0.029(2) 0.041(2) 0.0031(17) -0.0052(18) 0.0004(17)
N3 0.030(2) 0.033(2) 0.040(2) 0.0004(18) 0.0010(17) -0.0001(17)
N4 0.027(2) 0.034(2) 0.054(3) -0.011(2) -0.0008(19) 0.0020(17)
N5 0.038(2) 0.037(2) 0.034(2) -0.0001(18) 0.0043(18) 0.0003(18)
N6 0.030(2) 0.032(2) 0.032(2) -0.0014(17) 0.0033(16) -0.0032(16)
N7 0.032(2) 0.039(2) 0.035(2) -0.0033(18) -0.0007(17) -0.0024(18)
O1 0.039(2) 0.041(2) 0.054(2) 0.0114(17) -0.0032(17) 0.0088(16)
O2 0.0331(18) 0.045(2) 0.044(2) 0.0059(16) -0.0032(15) 0.0089(16)
O3 0.0348(19) 0.045(2) 0.058(2) -0.0007(18) -0.0030(17) 0.0096(17)
O4 0.045(2) 0.051(2) 0.041(2) 0.0062(17) -0.0005(16) 0.0063(18)
O5 0.042(2) 0.047(2) 0.042(2) 0.0137(17) -0.0066(16) -0.0127(17)
Co1 0.0262(3) 0.0320(3) 0.0378(4) -0.0001(3) 0.0000(2) 0.0013(3)
C29A 0.068(5) 0.076(6) 0.049(4) 0.020(4) 0.031(4) 0.017(4)
C30A 0.087(7) 0.044(4) 0.060(5) 0.004(4) -0.008(4) -0.006(4)
C31A 0.058(5) 0.054(5) 0.061(5) 0.025(4) -0.005(4) -0.002(4)

loop_
_atom_type_symbol
_atom_type_description
_atom_type_scat_dispersion_real
_atom_type_scat_dispersion_imag
_atom_type_scat_source
C C 0.0033 0.0016 'International Tables Vol C Tables 4.2.6.8 and 6.1.1.4'
H H 0.0000 0.0000 'International Tables Vol C Tables 4.2.6.8 and 6.1.1.4'
N N 0.0061 0.0033 'International Tables Vol C Tables 4.2.6.8 and 6.1.1.4'
O O 0.0106 0.0060 'International Tables Vol C Tables 4.2.6.8 and 6.1.1.4'
Co Co 0.3494 0.9721 'International Tables Vol C Tables 4.2.6.8 and 6.1.1.4'

loop_
_geom_angle_atom_site_label_1
_geom_angle_atom_site_label_2
_geom_angle_atom_site_label_3
_geom_angle
N1 C1 C2 178.6(8)
C1 C2 C3 111.6(5)
C1 C2 H2A 109.3
C3 C2 H2A 109.3
C1 C2 H2B 109.3
C3 C2 H2B 109.3
H2A C2 H2B 108.0
C2 C3 Co1 118.3(4)
C2 C3 H3A 107.7
Co1 C3 H3A 107.7
C2 C3 H3B 107.7
Co1 C3 H3B 107.7
H3A C3 H3B 107.1
N2 C4 C6 111.8(4)
N2 C4 C5 124.5(5)
C6 C4 C5 123.7(5)
C4 C5 H5A 109.5
C4 C5 H5B 109.5
H5A C5 H5B 109.5
C4 C5 H5C 109.5
H5A C5 H5C 109.5
H5B C5 H5C 109.5
N3 C6 C4 112.8(4)
N3 C6 C7 123.9(5)
C4 C6 C7 123.2(5)
C6 C7 H7A 109.5
C6 C7 H7B 109.5
H7A C7 H7B 109.5
C6 C7 H7C 109.5
H7A C7 H7C 109.5
H7B C7 H7C 109.5
N4 C8 C10 112.0(4)
N4 C8 C9 124.0(5)
C10 C8 C9 124.0(5)
C8 C9 H9A 109.5
C8 C9 H9B 109.5
H9A C9 H9B 109.5
C8 C9 H9C 109.5
H9A C9 H9C 109.5
H9B C9 H9C 109.5
N5 C10 C8 113.1(5)
N5 C10 C11 123.4(5)
C8 C10 C11 123.4(5)
C10 C11 H11A 109.5
C10 C11 H11B 109.5
H11A C11 H11B 109.5
C10 C11 H11C 109.5
H11A C11 H11C 109.5
H11B C11 H11C 109.5
N6 C16 C15 122.3(5)
N6 C16 H16 118.8
C15 C16 H16 118.8
C14 C15 C16 119.7(5)
C14 C15 H15 120.1
C16 C15 H15 120.1
C15 C14 C13 118.5(5)
C15 C14 H14 120.7
C13 C14 H14 120.7
C12 C13 C14 118.7(4)
C12 C13 N7 121.5(4)
C14 C13 N7 119.6(4)
N6 C12 C13 122.8(5)
N6 C12 H12 118.6
C13 C12 H12 118.6
N7 C17 C18 121.4(5)
N7 C17 H17 119.3
C18 C17 H17 119.3
C23 C18 C19 119.7(4)
C23 C18 C17 119.0(4)
C19 C18 C17 121.2(5)
C22 C23 C18 121.2(4)
C22 C23 H23 119.4
C18 C23 H23 119.4
C23 C22 C21 116.6(5)
C23 C22 C28 120.8(4)
C21 C22 C28 122.6(4)
C20 C21 C22 125.1(5)
C20 C21 H21 117.5
C22 C21 H21 117.5
C21 C20 C19 117.0(4)
C21 C20 C24 122.2(4)
C19 C20 C24 120.8(4)
O5 C19 C20 119.5(4)
O5 C19 C18 120.1(4)
C20 C19 C18 120.3(4)
C31B C28 C30A 139.0(14)
C31B C28 C22 110.3(13)
C30A C28 C22 110.3(5)
C31B C28 C29A 60.3(13)
C30A C28 C29A 110.6(6)
C22 C28 C29A 109.0(5)
C31B C28 C31A 49.0(13)
C30A C28 C31A 108.2(6)
C22 C28 C31A 112.9(5)
C29A C28 C31A 105.9(6)
C31B C28 C30B 112.1(18)
C30A C28 C30B 48.2(12)
C22 C28 C30B 108.1(12)
C29A C28 C30B 142.3(13)
C31A C28 C30B 65.1(13)
C31B C28 C29B 111.4(17)
C30A C28 C29B 57.3(11)
C22 C28 C29B 111.4(11)
C29A C28 C29B 55.8(11)
C31A C28 C29B 135.6(11)
C30B C28 C29B 103.4(17)
C25 C24 C26 106.4(5)
C25 C24 C27 110.0(5)
C26 C24 C27 109.0(5)
C25 C24 C20 110.5(4)
C26 C24 C20 111.9(4)
C27 C24 C20 109.0(4)
C24 C25 H25A 109.5
C24 C25 H25B 109.5
H25A C25 H25B 109.5
C24 C25 H25C 109.5
H25A C25 H25C 109.5
H25B C25 H25C 109.5
C24 C26 H26A 109.5
C24 C26 H26B 109.5
H26A C26 H26B 109.5
C24 C26 H26C 109.5
H26A C26 H26C 109.5
H26B C26 H26C 109.5
C24 C27 H27A 109.5
C24 C27 H27B 109.5
H27A C27 H27B 109.5
C24 C27 H27C 109.5
H27A C27 H27C 109.5
H27B C27 H27C 109.5
C4 N2 O1 118.5(4)
C4 N2 Co1 117.3(3)
O1 N2 Co1 124.1(3)
C6 N3 O2 120.6(4)
C6 N3 Co1 116.9(3)
O2 N3 Co1 122.3(3)
C8 N4 O3 121.8(4)
C8 N4 Co1 116.7(4)
O3 N4 Co1 121.5(3)
C10 N5 O4 121.0(4)
C10 N5 Co1 116.5(4)
O4 N5 Co1 122.5(3)
C12 N6 C16 117.9(4)
C12 N6 Co1 119.9(3)
C16 N6 Co1 122.2(3)
C17 N7 C13 121.2(4)
N2 O1 H1 109.5
N5 O4 H4 109.5
C19 O5 H5 109.5
N5 Co1 N2 178.51(18)
N5 Co1 N3 98.43(18)
N2 Co1 N3 80.89(18)
N5 Co1 N4 81.61(19)
N2 Co1 N4 99.05(19)
N3 Co1 N4 179.47(19)
N5 Co1 C3 88.9(2)
N2 Co1 C3 89.8(2)
N3 Co1 C3 93.6(2)
N4 Co1 C3 85.9(2)
N5 Co1 N6 91.64(17)
N2 Co1 N6 89.70(16)
N3 Co1 N6 90.15(16)
N4 Co1 N6 90.38(16)
C3 Co1 N6 176.11(19)
C28 C29A H29A 109.5
C28 C29A H29B 109.5
C28 C29A H29C 109.5
C28 C30A H30A 109.5
C28 C30A H30B 109.5
C28 C30A H30C 109.5
C28 C31A H31A 109.5
C28 C31A H31B 109.5
C28 C31A H31C 109.5
C28 C29B H29D 109.5
C28 C29B H29E 109.5
H29D C29B H29E 109.5
C28 C29B H29F 109.5
H29D C29B H29F 109.5
H29E C29B H29F 109.5
C28 C30B H30D 109.5
C28 C30B H30E 109.5
H30D C30B H30E 109.5
C28 C30B H30F 109.5
H30D C30B H30F 109.5
H30E C30B H30F 109.5
C28 C31B H31D 109.5
C28 C31B H31E 109.5
H31D C31B H31E 109.5
C28 C31B H31F 109.5
H31D C31B H31F 109.5
H31E C31B H31F 109.5
C50 O10 H10 109.5
O10 C50 H50A 109.5
O10 C50 H50B 109.5
H50A C50 H50B 109.5
O10 C50 H50C 109.5
H50A C50 H50C 109.5
H50B C50 H50C 109.5

loop_
_geom_bond_atom_site_label_1
_geom_bond_atom_site_label_2
_geom_bond_distance
C1 N1 1.130(8)
C1 C2 1.467(8)
C2 C3 1.507(7)
C2 H2A 0.9900
C2 H2B 0.9900
C3 Co1 2.011(5)
C3 H3A 0.9900
C3 H3B 0.9900
C4 N2 1.307(6)
C4 C6 1.463(7)
C4 C5 1.488(7)
C5 H5A 0.9800
C5 H5B 0.9800
C5 H5C 0.9800
C6 N3 1.300(6)
C6 C7 1.500(7)
C7 H7A 0.9800
C7 H7B 0.9800
C7 H7C 0.9800
C8 N4 1.311(7)
C8 C10 1.468(8)
C8 C9 1.487(7)
C9 H9A 0.9800
C9 H9B 0.9800
C9 H9C 0.9800
C10 N5 1.303(7)
C10 C11 1.493(7)
C11 H11A 0.9800
C11 H11B 0.9800
C11 H11C 0.9800
C16 N6 1.345(6)
C16 C15 1.386(7)
C16 H16 0.9500
C15 C14 1.371(7)
C15 H15 0.9500
C14 C13 1.393(7)
C14 H14 0.9500
C13 C12 1.385(7)
C13 N7 1.424(6)
C12 N6 1.343(6)
C12 H12 0.9500
C17 N7 1.283(6)
C17 C18 1.456(7)
C17 H17 0.9500
C18 C23 1.409(7)
C18 C19 1.418(7)
C23 C22 1.396(7)
C23 H23 0.9500
C22 C21 1.407(7)
C22 C28 1.525(7)
C21 C20 1.383(7)
C21 H21 0.9500
C20 C19 1.411(7)
C20 C24 1.542(7)
C19 O5 1.353(6)
C28 C31B 1.49(3)
C28 C30A 1.515(9)
C28 C29A 1.536(8)
C28 C31A 1.557(9)
C28 C30B 1.57(3)
C28 C29B 1.66(3)
C24 C25 1.536(8)
C24 C26 1.536(8)
C24 C27 1.537(8)
C25 H25A 0.9800
C25 H25B 0.9800
C25 H25C 0.9800
C26 H26A 0.9800
C26 H26B 0.9800
C26 H26C 0.9800
C27 H27A 0.9800
C27 H27B 0.9800
C27 H27C 0.9800
N2 O1 1.374(5)
N2 Co1 1.889(4)
N3 O2 1.350(5)
N3 Co1 1.891(4)
N4 O3 1.338(6)
N4 Co1 1.892(4)
N5 O4 1.357(5)
N5 Co1 1.889(4)
N6 Co1 2.062(4)
O1 H1 0.8400
O4 H4 0.8400
O5 H5 0.8400
C29A H29A 0.9800
C29A H29B 0.9800
C29A H29C 0.9800
C30A H30A 0.9800
C30A H30B 0.9800
C30A H30C 0.9800
C31A H31A 0.9800
C31A H31B 0.9800
C31A H31C 0.9800
C29B H29D 0.9800
C29B H29E 0.9800
C29B H29F 0.9800
C30B H30D 0.9800
C30B H30E 0.9800
C30B H30F 0.9800
C31B H31D 0.9800
C31B H31E 0.9800
C31B H31F 0.9800
O10 C50 1.404(9)
O10 H10 0.8400
C50 H50A 0.9800
C50 H50B 0.9800
C50 H50C 0.9800

loop_
_geom_torsion_atom_site_label_1
_geom_torsion_atom_site_label_2
_geom_torsion_atom_site_label_3
_geom_torsion_atom_site_label_4
_geom_torsion
N1 C1 C2 C3 -7(36)
C1 C2 C3 Co1 -179.6(5)
N2 C4 C6 N3 0.5(6)
C5 C4 C6 N3 -178.8(5)
N2 C4 C6 C7 -179.5(5)
C5 C4 C6 C7 1.2(8)
N4 C8 C10 N5 1.7(6)
C9 C8 C10 N5 -177.7(5)
N4 C8 C10 C11 -175.9(5)
C9 C8 C10 C11 4.7(8)
N6 C16 C15 C14 0.4(8)
C16 C15 C14 C13 -1.9(7)
C15 C14 C13 C12 3.0(7)
C15 C14 C13 N7 178.4(4)
C14 C13 C12 N6 -2.7(7)
N7 C13 C12 N6 -178.1(4)
N7 C17 C18 C23 178.5(5)
N7 C17 C18 C19 -4.1(7)
C19 C18 C23 C22 -0.2(7)
C17 C18 C23 C22 177.2(4)
C18 C23 C22 C21 -1.2(7)
C18 C23 C22 C28 179.7(4)
C23 C22 C21 C20 2.6(7)
C28 C22 C21 C20 -178.4(5)
C22 C21 C20 C19 -2.3(7)
C22 C21 C20 C24 -179.8(5)
C21 C20 C19 O5 179.3(4)
C24 C20 C19 O5 -3.1(7)
C21 C20 C19 C18 0.7(7)
C24 C20 C19 C18 178.2(4)
C23 C18 C19 O5 -178.1(4)
C17 C18 C19 O5 4.5(7)
C23 C18 C19 C20 0.5(7)
C17 C18 C19 C20 -176.8(4)
C23 C22 C28 C31B -128.8(15)
C21 C22 C28 C31B 52.3(15)
C23 C22 C28 C30A 57.2(7)
C21 C22 C28 C30A -121.7(6)
C23 C22 C28 C29A -64.3(7)
C21 C22 C28 C29A 116.7(6)
C23 C22 C28 C31A 178.3(5)
C21 C22 C28 C31A -0.7(7)
C23 C22 C28 C30B 108.4(14)
C21 C22 C28 C30B -70.5(14)
C23 C22 C28 C29B -4.5(13)
C21 C22 C28 C29B 176.5(12)
C21 C20 C24 C25 -123.4(5)
C19 C20 C24 C25 59.2(6)
C21 C20 C24 C26 -5.0(7)
C19 C20 C24 C26 177.6(5)
C21 C20 C24 C27 115.7(6)
C19 C20 C24 C27 -61.7(7)
C6 C4 N2 O1 -179.7(4)
C5 C4 N2 O1 -0.4(7)
C6 C4 N2 Co1 3.7(6)
C5 C4 N2 Co1 -177.0(4)
C4 C6 N3 O2 179.6(4)
C7 C6 N3 O2 -0.5(8)
C4 C6 N3 Co1 -4.4(6)
C7 C6 N3 Co1 175.5(4)
C10 C8 N4 O3 178.9(4)
C9 C8 N4 O3 -1.7(8)
C10 C8 N4 Co1 -1.7(6)
C9 C8 N4 Co1 177.8(4)
C8 C10 N5 O4 -179.0(4)
C11 C10 N5 O4 -1.3(8)
C8 C10 N5 Co1 -1.0(6)
C11 C10 N5 Co1 176.6(4)
C13 C12 N6 C16 1.2(7)
C13 C12 N6 Co1 179.9(4)
C15 C16 N6 C12 0.0(7)
C15 C16 N6 Co1 -178.7(4)
C18 C17 N7 C13 173.0(4)
C12 C13 N7 C17 -42.6(7)
C14 C13 N7 C17 142.1(5)
C10 N5 Co1 N2 -116(7)
O4 N5 Co1 N2 62(8)
C10 N5 Co1 N3 -179.3(4)
O4 N5 Co1 N3 -1.4(4)
C10 N5 Co1 N4 0.1(4)
O4 N5 Co1 N4 178.0(4)
C10 N5 Co1 C3 -85.9(4)
O4 N5 Co1 C3 92.0(4)
C10 N5 Co1 N6 90.3(4)
O4 N5 Co1 N6 -91.8(4)
C4 N2 Co1 N5 -68(7)
O1 N2 Co1 N5 116(7)
C4 N2 Co1 N3 -4.8(4)
O1 N2 Co1 N3 178.8(4)
C4 N2 Co1 N4 175.8(4)
O1 N2 Co1 N4 -0.6(4)
C4 N2 Co1 C3 -98.4(4)
O1 N2 Co1 C3 85.2(4)
C4 N2 Co1 N6 85.4(4)
O1 N2 Co1 N6 -91.0(4)
C6 N3 Co1 N5 -176.3(4)
O2 N3 Co1 N5 -0.4(4)
C6 N3 Co1 N2 5.1(4)
O2 N3 Co1 N2 -179.0(4)
C6 N3 Co1 N4 89(24)
O2 N3 Co1 N4 -95(24)
C6 N3 Co1 C3 94.3(4)
O2 N3 Co1 C3 -89.8(4)
C6 N3 Co1 N6 -84.6(4)
O2 N3 Co1 N6 91.3(4)
C8 N4 Co1 N5 0.9(4)
O3 N4 Co1 N5 -179.6(4)
C8 N4 Co1 N2 179.6(4)
O3 N4 Co1 N2 -1.0(4)
C8 N4 Co1 N3 95(24)
O3 N4 Co1 N3 -85(24)
C8 N4 Co1 C3 90.4(4)
O3 N4 Co1 C3 -90.1(4)
C8 N4 Co1 N6 -90.7(4)
O3 N4 Co1 N6 88.8(4)
C2 C3 Co1 N5 -112.0(5)
C2 C3 Co1 N2 67.2(5)
C2 C3 Co1 N3 -13.6(5)
C2 C3 Co1 N4 166.3(5)
C2 C3 Co1 N6 150(3)
C12 N6 Co1 N5 -125.0(4)
C16 N6 Co1 N5 53.6(4)
C12 N6 Co1 N2 55.7(4)
C16 N6 Co1 N2 -125.7(4)
C12 N6 Co1 N3 136.5(4)
C16 N6 Co1 N3 -44.8(4)
C12 N6 Co1 N4 -43.4(4)
C16 N6 Co1 N4 135.2(4)
C12 N6 Co1 C3 -27(3)
C16 N6 Co1 C3 152(3)
